data_4346620
loop_
_publ_author_name
'Wijeratne, Gayan B.'
'Zolnhofer, Eva M.'
'Fortier, Skye'
'Grant, Lauren N.'
'Carroll, Patrick J.'
'Chen, Chun-Hsing'
'Meyer, Karsten'
'Krzystek, J.'
'Ozarowski, Andrew'
'Jackson, Timothy A.'
'Mindiola, Daniel J.'
'Telser, Joshua'

_publ_section_title
;
 Electronic Structure and Reactivity of a Well-Defined Mononuclear Complex
 of Ti(II).
;
_journal_issue 21
_journal_name_full 'Inorganic chemistry'
_journal_page_first 10380
_journal_page_last 10397
_journal_paper_doi 10.1021/acs.inorgchem.5b01796
_journal_volume 54
_journal_year 2015
_chemical_formula_moiety 'C18 H18 Cl N2 Ti'
_chemical_formula_sum 'C18 H18 Cl N2 Ti'
_chemical_formula_weight 345.69
_space_group_IT_number 14
_space_group_name_Hall '-P 2ybc'
_space_group_name_H-M_alt 'P 1 21/c 1'
_symmetry_cell_setting monoclinic
_symmetry_space_group_name_Hall '-P 2ybc'
_symmetry_space_group_name_H-M 'P 1 21/c 1'
_atom_sites_solution_hydrogens geom
_atom_sites_solution_primary direct
_atom_sites_solution_secondary difmap
_audit_creation_method SHELXL-97
_cell_angle_alpha 90.00
_cell_angle_beta 109.918(4)
_cell_angle_gamma 90.00
_cell_formula_units_Z 4
_cell_length_a 13.5081(9)
_cell_length_b 7.1545(4)
_cell_length_c 18.0442(12)
_cell_measurement_reflns_used 9939
_cell_measurement_temperature 150(2)
_cell_measurement_theta_max 27.51
_cell_measurement_theta_min 2.39
_cell_volume 1639.54(18)
_computing_cell_refinement 'APEX II v2010.11.3 (Bruker, 2013)'
_computing_data_collection 'APEX II v2010.11.3 (Bruker, 2013)'
_computing_data_reduction 'APEX II v2010.11.3 (Bruker, 2013)'
_computing_molecular_graphics 'SHELXTL (Bruker, 2013)'
_computing_publication_material 'SHELXTL (Bruker, 2013)'
_computing_structure_refinement 'SHELXL-97 (Sheldrick, 2010)'
_computing_structure_solution 'SIR-2004 (Burla et al., 2005)'
_diffrn_ambient_temperature 150(2)
_diffrn_detector 'CCD area detector'
_diffrn_detector_area_resol_mean 83.33
_diffrn_detector_type 'Bruker APEXII'
_diffrn_measured_fraction_theta_full 0.997
_diffrn_measured_fraction_theta_max 0.997
_diffrn_measurement_details '0.50 degree frames measured for 20 seconds each'
_diffrn_measurement_device 'APEX Kappa Duo'
_diffrn_measurement_device_type Kappa
_diffrn_measurement_method 'omega and phi scans'
_diffrn_radiation_monochromator graphite
_diffrn_radiation_source 'fine-focus sealed tube'
_diffrn_radiation_type MoK\a
_diffrn_radiation_wavelength 0.71073
_diffrn_reflns_av_R_equivalents 0.0333
_diffrn_reflns_av_sigmaI/netI 0.0234
_diffrn_reflns_limit_h_max 17
_diffrn_reflns_limit_h_min -17
_diffrn_reflns_limit_k_max 9
_diffrn_reflns_limit_k_min -9
_diffrn_reflns_limit_l_max 23
_diffrn_reflns_limit_l_min -23
_diffrn_reflns_number 27226
_diffrn_reflns_theta_full 27.57
_diffrn_reflns_theta_max 27.57
_diffrn_reflns_theta_min 1.60
_exptl_absorpt_coefficient_mu 0.682
_exptl_absorpt_correction_T_max 0.9602
_exptl_absorpt_correction_T_min 0.8216
_exptl_absorpt_correction_type multi-scan
_exptl_absorpt_process_details 'SADABS, R. Blessing; 1995'
_exptl_crystal_colour colourless
_exptl_crystal_density_diffrn 1.400
_exptl_crystal_density_method 'not measured'
_exptl_crystal_description needle
_exptl_crystal_F_000 716
_exptl_crystal_size_max 0.30
_exptl_crystal_size_mid 0.07
_exptl_crystal_size_min 0.06
_refine_diff_density_max 0.275
_refine_diff_density_min -0.265
_refine_diff_density_rms 0.046
_refine_ls_extinction_method none
_refine_ls_goodness_of_fit_ref 1.033
_refine_ls_hydrogen_treatment constr
_refine_ls_matrix_type full
_refine_ls_number_parameters 224
_refine_ls_number_reflns 3777
_refine_ls_number_restraints 430
_refine_ls_restrained_S_all 0.997
_refine_ls_R_factor_all 0.0395
_refine_ls_R_factor_gt 0.0286
_refine_ls_shift/su_max 0.001
_refine_ls_shift/su_mean 0.000
_refine_ls_structure_factor_coef Fsqd
_refine_ls_weighting_details 'calc w=1/[\s^2^(Fo^2^)+(0.0336P)^2^+0.6611P] where P=(Fo^2^+2Fc^2^)/3'
_refine_ls_weighting_scheme calc
_refine_ls_wR_factor_gt 0.0692
_refine_ls_wR_factor_ref 0.0737
_reflns_number_gt 3115
_reflns_number_total 3777
_reflns_threshold_expression >2sigma(I)
_cod_data_source_file ic5b01796_si_005.cif
_cod_data_source_block 13057
_cod_depositor_comments
;
The following automatic conversions were performed:

data item '_symmetry_cell_setting' value 'Monoclinic' was changed to
'monoclinic' in accordance with the
/home/saulius/struct/COD-crude-data/automatic-downloads/DataCite-retrospective/ACS/depositions/lib/dictionaries/cif_core.dic
dictionary named 'cif_core.dic' version 2.4.2 last updated on
2011-04-26.

Automatic conversion script
Id: cif_fix_values 6909 2019-04-08 15:41:33Z antanas 
;
_cod_original_sg_symbol_H-M 'P2(1)/c  '
_cod_database_code 4346620

loop_
_symmetry_equiv_pos_as_xyz
'x, y, z'
'-x, y+1/2, -z+1/2'
'-x, -y, -z'
'x, -y-1/2, z-1/2'

loop_
_atom_site_label
_atom_site_type_symbol
_atom_site_fract_x
_atom_site_fract_y
_atom_site_fract_z
_atom_site_U_iso_or_equiv
_atom_site_adp_type
_atom_site_occupancy
_atom_site_symmetry_multiplicity
_atom_site_calc_flag
_atom_site_refinement_flags
_atom_site_disorder_assembly
_atom_site_disorder_group
Ti1 Ti 0.24001(2) 0.46624(3) 0.271195(14) 0.01956(8) Uani 1 1 d . . .
Cl1 Cl 0.26707(4) 0.77953(5) 0.33506(2) 0.03516(11) Uani 1 1 d . . .
C1 C 0.1320(4) 0.2107(7) 0.20913(16) 0.0336(9) Uani 0.686(7) 1 d PDU A 1
H1 H 0.0981 0.1048 0.2215 0.040 Uiso 0.686(7) 1 calc PR A 1
C2 C 0.0682(2) 0.3707(9) 0.19418(17) 0.0348(9) Uani 0.686(7) 1 d PDU A 1
H2 H 0.0019 0.3489 0.2001 0.042 Uiso 0.686(7) 1 calc PR A 1
C3 C 0.0798(3) 0.5550(8) 0.17253(17) 0.0318(9) Uani 0.686(7) 1 d PDU A 1
H3 H 0.0197 0.6299 0.1673 0.038 Uiso 0.686(7) 1 calc PR A 1
C4 C 0.1595(5) 0.6538(4) 0.15688(14) 0.0297(9) Uani 0.686(7) 1 d PDU A 1
H4 H 0.1396 0.7788 0.1409 0.036 Uiso 0.686(7) 1 calc PR A 1
C5 C 0.2619(5) 0.6132(5) 0.15903(17) 0.0305(8) Uani 0.686(7) 1 d PDU A 1
H5 H 0.2959 0.7182 0.1461 0.037 Uiso 0.686(7) 1 calc PR A 1
C6 C 0.3251(3) 0.4548(8) 0.17567(18) 0.0300(8) Uani 0.686(7) 1 d PDU A 1
H6 H 0.3927 0.4773 0.1720 0.036 Uiso 0.686(7) 1 calc PR A 1
C7 C 0.3130(3) 0.2714(6) 0.19636(18) 0.0306(9) Uani 0.686(7) 1 d PDU A 1
H7 H 0.3738 0.1975 0.2026 0.037 Uiso 0.686(7) 1 calc PR A 1
C8 C 0.2332(4) 0.1708(4) 0.21006(16) 0.0316(9) Uani 0.686(7) 1 d PDU A 1
H8 H 0.2523 0.0441 0.2232 0.038 Uiso 0.686(7) 1 calc PR A 1
C1D C 0.0820(8) 0.2936(16) 0.1997(4) 0.0336(9) Uani 0.314(7) 1 d PDU A 2
H1D H 0.0243 0.2336 0.2085 0.040 Uiso 0.314(7) 1 calc PR A 2
C2D C 0.0619(6) 0.4819(18) 0.1790(4) 0.0348(9) Uani 0.314(7) 1 d PDU A 2
H2D H -0.0056 0.5216 0.1781 0.042 Uiso 0.314(7) 1 calc PR A 2
C3D C 0.1189(8) 0.6232(13) 0.1596(4) 0.0318(9) Uani 0.314(7) 1 d PDU A 2
H3D H 0.0797 0.7359 0.1459 0.038 Uiso 0.314(7) 1 calc PR A 2
C4D C 0.2203(10) 0.6412(10) 0.1550(3) 0.0297(9) Uani 0.314(7) 1 d PDU A 2
H4D H 0.2338 0.7630 0.1398 0.036 Uiso 0.314(7) 1 calc PR A 2
C5D C 0.3060(7) 0.5200(17) 0.1678(4) 0.0305(8) Uani 0.314(7) 1 d PDU A 2
H5D H 0.3655 0.5796 0.1617 0.037 Uiso 0.314(7) 1 calc PR A 2
C6D C 0.3232(6) 0.3330(19) 0.1874(4) 0.0300(8) Uani 0.314(7) 1 d PDU A 2
H6D H 0.3913 0.2933 0.1896 0.036 Uiso 0.314(7) 1 calc PR A 2
C7D C 0.2661(9) 0.1899(14) 0.2046(4) 0.0306(9) Uani 0.314(7) 1 d PDU A 2
H7D H 0.3037 0.0752 0.2149 0.037 Uiso 0.314(7) 1 calc PR A 2
C8D C 0.1669(11) 0.1740(11) 0.2103(4) 0.0316(9) Uani 0.314(7) 1 d PDU A 2
H8D H 0.1535 0.0516 0.2250 0.038 Uiso 0.314(7) 1 calc PR A 2
N1 N 0.18512(9) 0.38129(17) 0.37435(7) 0.0215(3) Uani 1 1 d . A .
C9 C 0.14284(12) 0.5050(2) 0.41086(10) 0.0302(3) Uani 1 1 d . . .
H9 H 0.1317 0.6296 0.3916 0.036 Uiso 1 1 calc R A .
C10 C 0.11484(14) 0.4583(3) 0.47535(11) 0.0424(5) Uani 1 1 d . A .
H10 H 0.0858 0.5504 0.4999 0.051 Uiso 1 1 calc R . .
C11 C 0.12894(14) 0.2793(3) 0.50381(10) 0.0439(5) Uani 1 1 d . . .
H11 H 0.1106 0.2455 0.5484 0.053 Uiso 1 1 calc R A .
C12 C 0.17011(13) 0.1504(3) 0.46634(9) 0.0364(4) Uani 1 1 d . A .
H12 H 0.1803 0.0246 0.4842 0.044 Uiso 1 1 calc R . .
C13 C 0.19653(12) 0.2057(2) 0.40235(9) 0.0264(3) Uani 1 1 d . . .
H13 H 0.2244 0.1146 0.3766 0.032 Uiso 1 1 calc R A .
N2 N 0.40496(10) 0.40222(17) 0.36024(7) 0.0238(3) Uani 1 1 d . A .
C14 C 0.47912(13) 0.5350(2) 0.38395(9) 0.0309(4) Uani 1 1 d . . .
H14 H 0.4609 0.6590 0.3656 0.037 Uiso 1 1 calc R A .
C15 C 0.58047(13) 0.5010(3) 0.43358(10) 0.0380(4) Uani 1 1 d . A .
H15 H 0.6307 0.5993 0.4482 0.046 Uiso 1 1 calc R . .
C16 C 0.60788(13) 0.3227(3) 0.46168(10) 0.0383(4) Uani 1 1 d . . .
H16 H 0.6767 0.2962 0.4969 0.046 Uiso 1 1 calc R A .
C17 C 0.53350(13) 0.1840(3) 0.43767(9) 0.0336(4) Uani 1 1 d . A .
H17 H 0.5502 0.0594 0.4558 0.040 Uiso 1 1 calc R . .
C18 C 0.43414(12) 0.2283(2) 0.38687(9) 0.0272(3) Uani 1 1 d . . .
H18 H 0.3837 0.1307 0.3698 0.033 Uiso 1 1 calc R A .

loop_
_atom_site_aniso_label
_atom_site_aniso_U_11
_atom_site_aniso_U_22
_atom_site_aniso_U_33
_atom_site_aniso_U_23
_atom_site_aniso_U_13
_atom_site_aniso_U_12
Ti1 0.02566(14) 0.01700(13) 0.01565(13) 0.00047(9) 0.00654(10) -0.00035(10)
Cl1 0.0589(3) 0.01674(17) 0.0260(2) -0.00070(14) 0.00940(19) -0.00014(17)
C1 0.054(3) 0.029(2) 0.0209(11) -0.0100(13) 0.0166(16) -0.0200(15)
C2 0.0285(12) 0.049(2) 0.0279(14) -0.0181(17) 0.0103(10) -0.0212(17)
C3 0.0171(16) 0.044(2) 0.0267(12) -0.0109(13) -0.0029(11) 0.0030(13)
C4 0.038(2) 0.0251(10) 0.0172(9) 0.0056(8) -0.0022(14) 0.0052(15)
C5 0.042(2) 0.0292(17) 0.0212(11) 0.0052(11) 0.0126(14) -0.0078(13)
C6 0.0327(12) 0.042(2) 0.0198(12) 0.0027(14) 0.0149(10) -0.0011(15)
C7 0.0438(19) 0.031(2) 0.0197(12) 0.0003(12) 0.0148(11) 0.0116(14)
C8 0.062(3) 0.0195(10) 0.0169(10) -0.0034(8) 0.0183(16) -0.0022(16)
C1D 0.054(3) 0.029(2) 0.0209(11) -0.0100(13) 0.0166(16) -0.0200(15)
C2D 0.0285(12) 0.049(2) 0.0279(14) -0.0181(17) 0.0103(10) -0.0212(17)
C3D 0.0171(16) 0.044(2) 0.0267(12) -0.0109(13) -0.0029(11) 0.0030(13)
C4D 0.038(2) 0.0251(10) 0.0172(9) 0.0056(8) -0.0022(14) 0.0052(15)
C5D 0.042(2) 0.0292(17) 0.0212(11) 0.0052(11) 0.0126(14) -0.0078(13)
C6D 0.0327(12) 0.042(2) 0.0198(12) 0.0027(14) 0.0149(10) -0.0011(15)
C7D 0.0438(19) 0.031(2) 0.0197(12) 0.0003(12) 0.0148(11) 0.0116(14)
C8D 0.062(3) 0.0195(10) 0.0169(10) -0.0034(8) 0.0183(16) -0.0022(16)
N1 0.0182(6) 0.0279(6) 0.0168(6) -0.0015(5) 0.0039(5) 0.0008(5)
C9 0.0208(7) 0.0381(9) 0.0311(8) -0.0078(7) 0.0081(6) 0.0026(7)
C10 0.0274(9) 0.0689(13) 0.0366(10) -0.0213(9) 0.0182(8) -0.0077(9)
C11 0.0291(9) 0.0830(15) 0.0204(8) -0.0017(9) 0.0095(7) -0.0147(9)
C12 0.0269(8) 0.0537(11) 0.0261(8) 0.0130(8) 0.0057(7) -0.0046(8)
C13 0.0228(8) 0.0314(8) 0.0250(8) 0.0039(6) 0.0080(6) 0.0003(6)
N2 0.0235(6) 0.0281(6) 0.0208(6) -0.0012(5) 0.0089(5) -0.0034(5)
C14 0.0318(9) 0.0354(8) 0.0274(8) -0.0062(7) 0.0125(7) -0.0094(7)
C15 0.0283(9) 0.0564(12) 0.0303(9) -0.0140(8) 0.0111(7) -0.0156(8)
C16 0.0232(8) 0.0685(13) 0.0214(8) -0.0031(8) 0.0055(7) 0.0007(8)
C17 0.0284(9) 0.0459(10) 0.0276(8) 0.0056(7) 0.0111(7) 0.0055(7)
C18 0.0244(8) 0.0307(8) 0.0275(8) 0.0013(6) 0.0101(7) -0.0010(6)

loop_
_atom_type_symbol
_atom_type_description
_atom_type_scat_dispersion_real
_atom_type_scat_dispersion_imag
_atom_type_scat_source
C C 0.0033 0.0016 'International Tables Vol C Tables 4.2.6.8 and 6.1.1.4'
H H 0.0000 0.0000 'International Tables Vol C Tables 4.2.6.8 and 6.1.1.4'
N N 0.0061 0.0033 'International Tables Vol C Tables 4.2.6.8 and 6.1.1.4'
Cl Cl 0.1484 0.1585 'International Tables Vol C Tables 4.2.6.8 and 6.1.1.4'
Ti Ti 0.2776 0.4457 'International Tables Vol C Tables 4.2.6.8 and 6.1.1.4'

loop_
_geom_angle_atom_site_label_1
_geom_angle_atom_site_label_2
_geom_angle_atom_site_label_3
_geom_angle
N2 Ti1 N1 83.42(4)
N2 Ti1 C5D 92.7(2)
N1 Ti1 C5D 173.5(3)
N2 Ti1 C2 150.97(17)
N1 Ti1 C2 82.94(9)
C5D Ti1 C2 98.17(19)
N2 Ti1 C1 118.01(15)
N1 Ti1 C1 82.10(8)
C5D Ti1 C1 95.2(2)
C2 Ti1 C1 34.46(10)
N2 Ti1 C6D 78.97(17)
N1 Ti1 C6D 139.6(3)
C5D Ti1 C6D 34.0(2)
C2 Ti1 C6D 95.3(2)
C1 Ti1 C6D 74.8(2)
N2 Ti1 C8 91.26(11)
N1 Ti1 C8 99.69(11)
C5D Ti1 C8 75.1(2)
C2 Ti1 C8 66.06(11)
C1 Ti1 C8 34.15(10)
C6D Ti1 C8 45.3(3)
N2 Ti1 C3 173.58(17)
N1 Ti1 C3 102.37(14)
C5D Ti1 C3 81.7(2)
C2 Ti1 C3 34.37(10)
C1 Ti1 C3 66.07(11)
C6D Ti1 C3 97.98(19)
C8 Ti1 C3 90.50(11)
N2 Ti1 C7 77.87(8)
N1 Ti1 C7 127.85(13)
C5D Ti1 C7 45.9(2)
C2 Ti1 C7 90.62(11)
C1 Ti1 C7 65.60(11)
C6D Ti1 C7 12.2(2)
C8 Ti1 C7 33.96(9)
C3 Ti1 C7 100.35(9)
N2 Ti1 C6 84.67(10)
N1 Ti1 C6 160.68(14)
C5D Ti1 C6 12.8(2)
C2 Ti1 C6 100.63(9)
C1 Ti1 C6 90.18(10)
C6D Ti1 C6 21.9(2)
C8 Ti1 C6 65.40(10)
C3 Ti1 C6 90.46(10)
C7 Ti1 C6 33.99(9)
N2 Ti1 C4D 120.7(3)
N1 Ti1 C4D 151.6(3)
C5D Ti1 C4D 34.4(2)
C2 Ti1 C4D 80.9(2)
C1 Ti1 C4D 97.09(18)
C6D Ti1 C4D 65.4(2)
C8 Ti1 C4D 94.82(18)
C3 Ti1 C4D 53.0(2)
C7 Ti1 C4D 75.6(2)
C6 Ti1 C4D 46.8(2)
N2 Ti1 C5 108.00(15)
N1 Ti1 C5 165.18(16)
C5D Ti1 C5 21.2(2)
C2 Ti1 C5 90.53(10)
C1 Ti1 C5 99.99(10)
C6D Ti1 C5 54.1(2)
C8 Ti1 C5 89.68(10)
C3 Ti1 C5 65.83(11)
C7 Ti1 C5 65.24(10)
C6 Ti1 C5 33.90(9)
C4D Ti1 C5 13.9(2)
C8 C1 C2 135.0(3)
C8 C1 Ti1 73.02(15)
C2 C1 Ti1 72.55(15)
C8 C1 H1 112.5
C2 C1 H1 112.5
Ti1 C1 H1 140.6
C3 C2 C1 134.7(3)
C3 C2 Ti1 73.17(14)
C1 C2 Ti1 72.98(15)
C3 C2 H2 112.7
C1 C2 H2 112.7
Ti1 C2 H2 139.1
C4 C3 C2 134.6(2)
C4 C3 Ti1 73.61(14)
C2 C3 Ti1 72.46(15)
C4 C3 H3 112.7
C2 C3 H3 112.7
Ti1 C3 H3 139.1
C3 C4 C5 135.4(2)
C3 C4 Ti1 72.32(14)
C5 C4 Ti1 72.85(14)
C3 C4 H4 112.3
C5 C4 H4 112.3
Ti1 C4 H4 142.1
C6 C5 C4 134.8(2)
C6 C5 Ti1 72.68(14)
C4 C5 Ti1 73.05(13)
C6 C5 H5 112.6
C4 C5 H5 112.6
Ti1 C5 H5 140.0
C5 C6 C7 135.1(3)
C5 C6 Ti1 73.42(14)
C7 C6 Ti1 72.97(14)
C5 C6 H6 112.4
C7 C6 H6 112.4
Ti1 C6 H6 139.2
C8 C7 C6 135.1(3)
C8 C7 Ti1 72.84(15)
C6 C7 Ti1 73.05(14)
C8 C7 H7 112.4
C6 C7 H7 112.4
Ti1 C7 H7 140.2
C7 C8 C1 135.4(3)
C7 C8 Ti1 73.19(15)
C1 C8 Ti1 72.82(15)
C7 C8 H8 112.3
C1 C8 H8 112.3
Ti1 C8 H8 140.3
C8D C1D C2D 134.8(7)
C8D C1D Ti1 72.9(5)
C2D C1D Ti1 73.0(4)
C8D C1D H1D 112.6
C2D C1D H1D 112.6
Ti1 C1D H1D 140.0
C3D C2D C1D 134.0(7)
C3D C2D Ti1 72.5(4)
C1D C2D Ti1 73.4(4)
C3D C2D H2D 113.0
C1D C2D H2D 113.0
Ti1 C2D H2D 138.6
C2D C3D C4D 135.9(7)
C2D C3D Ti1 74.0(4)
C4D C3D Ti1 72.1(3)
C2D C3D H3D 112.1
C4D C3D H3D 112.1
Ti1 C3D H3D 140.9
C5D C4D C3D 134.4(6)
C5D C4D Ti1 72.0(3)
C3D C4D Ti1 73.7(4)
C5D C4D H4D 112.8
C3D C4D H4D 112.8
Ti1 C4D H4D 139.7
C6D C5D C4D 134.4(6)
C6D C5D Ti1 73.5(4)
C4D C5D Ti1 73.6(4)
C6D C5D H5D 112.8
C4D C5D H5D 112.8
Ti1 C5D H5D 136.8
C7D C6D C5D 135.8(7)
C7D C6D Ti1 74.5(4)
C5D C6D Ti1 72.4(4)
C7D C6D H6D 112.1
C5D C6D H6D 112.1
Ti1 C6D H6D 139.1
C6D C7D C8D 135.1(7)
C6D C7D Ti1 72.0(4)
C8D C7D Ti1 73.7(4)
C6D C7D H7D 112.4
C8D C7D H7D 112.4
Ti1 C7D H7D 140.6
C7D C8D C1D 135.5(7)
C7D C8D Ti1 72.9(5)
C1D C8D Ti1 73.7(4)
C7D C8D H8D 112.3
C1D C8D H8D 112.3
Ti1 C8D H8D 139.4
C9 N1 C13 116.47(13)
C9 N1 Ti1 122.01(10)
C13 N1 Ti1 121.50(10)
N1 C9 C10 122.61(16)
N1 C9 H9 118.7
C10 C9 H9 118.7
C11 C10 C9 119.93(17)
C11 C10 H10 120.0
C9 C10 H10 120.0
C10 C11 C12 118.26(16)
C10 C11 H11 120.9
C12 C11 H11 120.9
C11 C12 C13 119.00(17)
C11 C12 H12 120.5
C13 C12 H12 120.5
N1 C13 C12 123.70(15)
N1 C13 H13 118.2
C12 C13 H13 118.2
C14 N2 C18 116.48(14)
C14 N2 Ti1 121.42(11)
C18 N2 Ti1 121.95(10)
N2 C14 C15 123.44(16)
N2 C14 H14 118.3
C15 C14 H14 118.3
C16 C15 C14 119.08(16)
C16 C15 H15 120.5
C14 C15 H15 120.5
C17 C16 C15 118.52(16)
C17 C16 H16 120.7
C15 C16 H16 120.7
C16 C17 C18 119.04(17)
C16 C17 H17 120.5
C18 C17 H17 120.5
N2 C18 C17 123.40(15)
N2 C18 H18 118.3
C17 C18 H18 118.3

loop_
_geom_bond_atom_site_label_1
_geom_bond_atom_site_label_2
_geom_bond_distance
Ti1 N2 2.3058(13)
Ti1 N1 2.3075(12)
Ti1 C5D 2.356(7)
Ti1 C2 2.364(3)
Ti1 C1 2.369(3)
Ti1 C6D 2.370(7)
Ti1 C8 2.372(3)
Ti1 C3 2.373(3)
Ti1 C7 2.376(3)
Ti1 C6 2.377(3)
Ti1 C4D 2.378(6)
Ti1 C5 2.387(2)
C1 C8 1.392(4)
C1 C2 1.402(4)
C1 H1 0.9500
C2 C3 1.399(4)
C2 H2 0.9500
C3 C4 1.395(4)
C3 H3 0.9500
C4 C5 1.400(4)
C4 H4 0.9500
C5 C6 1.389(4)
C5 H5 0.9500
C6 C7 1.389(4)
C6 H6 0.9500
C7 C8 1.387(4)
C7 H7 0.9500
C8 H8 0.9500
C1D C8D 1.390(8)
C1D C2D 1.400(8)
C1D H1D 0.9500
C2D C3D 1.387(8)
C2D H2D 0.9500
C3D C4D 1.406(8)
C3D H3D 0.9500
C4D C5D 1.400(8)
C4D H4D 0.9500
C5D C6D 1.383(8)
C5D H5D 0.9500
C6D C7D 1.379(8)
C6D H6D 0.9500
C7D C8D 1.383(9)
C7D H7D 0.9500
C8D H8D 0.9500
N1 C9 1.3415(19)
N1 C13 1.3430(19)
C9 C10 1.381(2)
C9 H9 0.9500
C10 C11 1.369(3)
C10 H10 0.9500
C11 C12 1.369(3)
C11 H11 0.9500
C12 C13 1.378(2)
C12 H12 0.9500
C13 H13 0.9500
N2 C14 1.340(2)
N2 C18 1.344(2)
C14 C15 1.378(2)
C14 H14 0.9500
C15 C16 1.376(3)
C15 H15 0.9500
C16 C17 1.373(3)
C16 H16 0.9500
C17 C18 1.380(2)
C17 H17 0.9500
C18 H18 0.9500

loop_
_geom_torsion_atom_site_label_1
_geom_torsion_atom_site_label_2
_geom_torsion_atom_site_label_3
_geom_torsion_atom_site_label_4
_geom_torsion
N2 Ti1 C1 C8 -42.31(18)
N1 Ti1 C1 C8 -120.5(2)
C5D Ti1 C1 C8 53.6(3)
C2 Ti1 C1 C8 150.5(2)
C6D Ti1 C1 C8 26.0(3)
C3 Ti1 C1 C8 132.16(18)
C7 Ti1 C1 C8 17.52(14)
C6 Ti1 C1 C8 41.74(16)
C4D Ti1 C1 C8 88.1(3)
C5 Ti1 C1 C8 74.36(18)
N2 Ti1 C1 C2 167.20(16)
N1 Ti1 C1 C2 89.0(2)
C5D Ti1 C1 C2 -96.9(3)
C6D Ti1 C1 C2 -124.5(3)
C8 Ti1 C1 C2 -150.5(2)
C3 Ti1 C1 C2 -18.33(15)
C7 Ti1 C1 C2 -132.98(17)
C6 Ti1 C1 C2 -108.75(16)
C4D Ti1 C1 C2 -62.4(3)
C5 Ti1 C1 C2 -76.13(17)
C8 C1 C2 C3 1.5(5)
Ti1 C1 C2 C3 43.3(3)
C8 C1 C2 Ti1 -41.7(3)
N2 Ti1 C2 C3 -173.17(16)
N1 Ti1 C2 C3 124.3(2)
C5D Ti1 C2 C3 -62.2(3)
C1 Ti1 C2 C3 -149.4(2)
C6D Ti1 C2 C3 -96.3(3)
C8 Ti1 C2 C3 -131.78(17)
C7 Ti1 C2 C3 -107.60(17)
C6 Ti1 C2 C3 -74.92(17)
C4D Ti1 C2 C3 -32.3(2)
C5 Ti1 C2 C3 -42.36(16)
N2 Ti1 C2 C1 -23.8(2)
N1 Ti1 C2 C1 -86.3(2)
C5D Ti1 C2 C1 87.2(3)
C6D Ti1 C2 C1 53.0(3)
C8 Ti1 C2 C1 17.61(14)
C3 Ti1 C2 C1 149.4(2)
C7 Ti1 C2 C1 41.79(16)
C6 Ti1 C2 C1 74.47(17)
C4D Ti1 C2 C1 117.1(3)
C5 Ti1 C2 C1 107.03(17)
C1 C2 C3 C4 0.2(5)
Ti1 C2 C3 C4 43.4(3)
C1 C2 C3 Ti1 -43.2(3)
N2 Ti1 C3 C4 -0.4(8)
N1 Ti1 C3 C4 153.62(16)
C5D Ti1 C3 C4 -31.5(3)
C2 Ti1 C3 C4 -149.3(2)
C1 Ti1 C3 C4 -130.94(17)
C6D Ti1 C3 C4 -61.5(3)
C8 Ti1 C3 C4 -106.35(16)
C7 Ti1 C3 C4 -73.65(17)
C6 Ti1 C3 C4 -40.94(16)
C4D Ti1 C3 C4 -10.7(3)
C5 Ti1 C3 C4 -16.92(14)
N2 Ti1 C3 C2 148.9(8)
N1 Ti1 C3 C2 -57.07(18)
C5D Ti1 C3 C2 117.8(3)
C1 Ti1 C3 C2 18.38(14)
C6D Ti1 C3 C2 87.8(3)
C8 Ti1 C3 C2 42.97(16)
C7 Ti1 C3 C2 75.67(17)
C6 Ti1 C3 C2 108.37(17)
C4D Ti1 C3 C2 138.6(3)
C5 Ti1 C3 C2 132.40(17)
C2 C3 C4 C5 -2.9(5)
Ti1 C3 C4 C5 40.1(3)
C2 C3 C4 Ti1 -43.1(3)
N2 Ti1 C4 C3 179.93(15)
N1 Ti1 C4 C3 -35.66(18)
C5D Ti1 C4 C3 140.1(3)
C2 Ti1 C4 C3 18.43(14)
C1 Ti1 C4 C3 43.67(16)
C6D Ti1 C4 C3 118.3(3)
C8 Ti1 C4 C3 76.62(17)
C7 Ti1 C4 C3 109.27(16)
C6 Ti1 C4 C3 133.88(17)
C4D Ti1 C4 C3 154.7(6)
C5 Ti1 C4 C3 151.7(2)
N2 Ti1 C4 C5 28.2(2)
N1 Ti1 C4 C5 172.61(13)
C5D Ti1 C4 C5 -11.6(3)
C2 Ti1 C4 C5 -133.31(17)
C1 Ti1 C4 C5 -108.07(16)
C6D Ti1 C4 C5 -33.4(3)
C8 Ti1 C4 C5 -75.12(17)
C3 Ti1 C4 C5 -151.7(2)
C7 Ti1 C4 C5 -42.46(16)
C6 Ti1 C4 C5 -17.85(14)
C4D Ti1 C4 C5 2.9(5)
C3 C4 C5 C6 2.2(5)
Ti1 C4 C5 C6 42.2(3)
C3 C4 C5 Ti1 -40.0(3)
N2 Ti1 C5 C6 48.80(19)
N1 Ti1 C5 C6 -172.0(2)
C5D Ti1 C5 C6 3.2(6)
C2 Ti1 C5 C6 -108.48(17)
C1 Ti1 C5 C6 -75.15(18)
C6D Ti1 C5 C6 -12.3(3)
C8 Ti1 C5 C6 -42.42(17)
C3 Ti1 C5 C6 -133.11(18)
C7 Ti1 C5 C6 -18.04(15)
C4D Ti1 C5 C6 -154.2(8)
N2 Ti1 C5 C4 -161.18(16)
N1 Ti1 C5 C4 -22.0(4)
C5D Ti1 C5 C4 153.2(6)
C2 Ti1 C5 C4 41.54(16)
C1 Ti1 C5 C4 74.87(17)
C6D Ti1 C5 C4 137.7(3)
C8 Ti1 C5 C4 107.59(16)
C3 Ti1 C5 C4 16.90(14)
C7 Ti1 C5 C4 131.97(17)
C6 Ti1 C5 C4 150.0(2)
C4D Ti1 C5 C4 -4.2(7)
C4 C5 C6 C7 0.6(5)
Ti1 C5 C6 C7 43.0(3)
C4 C5 C6 Ti1 -42.3(3)
N2 Ti1 C6 C5 -134.0(2)
N1 Ti1 C6 C5 173.8(2)
C5D Ti1 C6 C5 -5.2(9)
C2 Ti1 C6 C5 74.79(18)
C1 Ti1 C6 C5 107.83(17)
C6D Ti1 C6 C5 152.4(6)
C8 Ti1 C6 C5 132.11(18)
C3 Ti1 C6 C5 41.76(17)
C7 Ti1 C6 C5 149.8(2)
C4D Ti1 C6 C5 8.2(3)
N2 Ti1 C6 C7 76.2(2)
N1 Ti1 C6 C7 24.0(3)
C5D Ti1 C6 C7 -155.0(10)
C2 Ti1 C6 C7 -75.00(19)
C1 Ti1 C6 C7 -41.96(18)
C6D Ti1 C6 C7 2.6(5)
C8 Ti1 C6 C7 -17.69(16)
C3 Ti1 C6 C7 -108.03(18)
C4D Ti1 C6 C7 -141.5(3)
C5 Ti1 C6 C7 -149.8(2)
C5 C6 C7 C8 -1.1(5)
Ti1 C6 C7 C8 42.0(3)
C5 C6 C7 Ti1 -43.1(3)
N2 Ti1 C7 C8 111.1(2)
N1 Ti1 C7 C8 39.5(2)
C5D Ti1 C7 C8 -142.9(3)
C2 Ti1 C7 C8 -42.06(18)
C1 Ti1 C7 C8 -17.60(16)
C6D Ti1 C7 C8 -155.0(11)
C3 Ti1 C7 C8 -75.22(19)
C6 Ti1 C7 C8 -150.4(2)
C4D Ti1 C7 C8 -122.5(3)
C5 Ti1 C7 C8 -132.37(19)
N2 Ti1 C7 C6 -98.6(2)
N1 Ti1 C7 C6 -170.17(15)
C5D Ti1 C7 C6 7.5(3)
C2 Ti1 C7 C6 108.30(18)
C1 Ti1 C7 C6 132.76(18)
C6D Ti1 C7 C6 -4.7(10)
C8 Ti1 C7 C6 150.4(2)
C3 Ti1 C7 C6 75.15(18)
C4D Ti1 C7 C6 27.9(2)
C5 Ti1 C7 C6 18.00(15)
C6 C7 C8 C1 -0.2(5)
Ti1 C7 C8 C1 41.8(3)
C6 C7 C8 Ti1 -42.1(3)
C2 C1 C8 C7 -0.3(5)
Ti1 C1 C8 C7 -41.9(3)
C2 C1 C8 Ti1 41.6(3)
N2 Ti1 C8 C7 -65.86(19)
N1 Ti1 C8 C7 -149.40(18)
C5D Ti1 C8 C7 26.6(3)
C2 Ti1 C8 C7 132.86(18)
C1 Ti1 C8 C7 150.6(2)
C6D Ti1 C8 C7 7.2(3)
C3 Ti1 C8 C7 107.97(18)
C6 Ti1 C8 C7 17.70(15)
C4D Ti1 C8 C7 55.1(3)
C5 Ti1 C8 C7 42.14(17)
N2 Ti1 C8 C1 143.52(19)
N1 Ti1 C8 C1 59.98(18)
C5D Ti1 C8 C1 -124.0(3)
C2 Ti1 C8 C1 -17.76(15)
C6D Ti1 C8 C1 -143.4(3)
C3 Ti1 C8 C1 -42.65(17)
C7 Ti1 C8 C1 -150.6(2)
C6 Ti1 C8 C1 -132.92(18)
C4D Ti1 C8 C1 -95.5(3)
C5 Ti1 C8 C1 -108.48(17)
N2 Ti1 C1D C8D -30.6(5)
N1 Ti1 C1D C8D -99.3(5)
C5D Ti1 C1D C8D 74.1(4)
C2 Ti1 C1D C8D 160.0(10)
C1 Ti1 C1D C8D -5.6(5)
C6D Ti1 C1D C8D 41.6(4)
C8 Ti1 C1D C8D 10.5(4)
C3 Ti1 C1D C8D 143.6(5)
C7 Ti1 C1D C8D 31.5(4)
C6 Ti1 C1D C8D 61.1(4)
C4D Ti1 C1D C8D 107.0(4)
C5 Ti1 C1D C8D 95.2(4)
N2 Ti1 C1D C2D 179.4(3)
N1 Ti1 C1D C2D 110.6(5)
C5D Ti1 C1D C2D -76.0(4)
C2 Ti1 C1D C2D 10.0(7)
C1 Ti1 C1D C2D -155.7(7)
C6D Ti1 C1D C2D -108.4(4)
C8 Ti1 C1D C2D -139.6(4)
C3 Ti1 C1D C2D -6.4(3)
C7 Ti1 C1D C2D -118.5(4)
C6 Ti1 C1D C2D -88.9(4)
C4D Ti1 C1D C2D -43.0(4)
C5 Ti1 C1D C2D -54.8(4)
C8D C1D C2D C3D 1.3(13)
Ti1 C1D C2D C3D 43.6(7)
C8D C1D C2D Ti1 -42.3(7)
N2 Ti1 C2D C3D -151.3(10)
N1 Ti1 C2D C3D 143.9(4)
C5D Ti1 C2D C3D -41.8(4)
C2 Ti1 C2D C3D -155.6(8)
C1 Ti1 C2D C3D -138.1(5)
C6D Ti1 C2D C3D -74.9(4)
C8 Ti1 C2D C3D -116.7(4)
C3 Ti1 C2D C3D 12.0(6)
C7 Ti1 C2D C3D -87.2(4)
C6 Ti1 C2D C3D -52.9(4)
C4D Ti1 C2D C3D -17.3(4)
C5 Ti1 C2D C3D -25.0(4)
N2 Ti1 C2D C1D -2.6(14)
N1 Ti1 C2D C1D -67.4(4)
C5D Ti1 C2D C1D 106.8(4)
C2 Ti1 C2D C1D -6.9(5)
C1 Ti1 C2D C1D 10.6(3)
C6D Ti1 C2D C1D 73.8(4)
C8 Ti1 C2D C1D 32.0(4)
C3 Ti1 C2D C1D 160.7(9)
C7 Ti1 C2D C1D 61.5(4)
C6 Ti1 C2D C1D 95.8(4)
C4D Ti1 C2D C1D 131.4(4)
C5 Ti1 C2D C1D 123.6(4)
C1D C2D C3D C4D -2.9(14)
Ti1 C2D C3D C4D 41.0(7)
C1D C2D C3D Ti1 -43.9(7)
N2 Ti1 C3D C2D 170.2(4)
N1 Ti1 C3D C2D -42.3(5)
C5D Ti1 C3D C2D 133.1(5)
C2 Ti1 C3D C2D 10.3(3)
C1 Ti1 C3D C2D 32.9(4)
C6D Ti1 C3D C2D 107.6(4)
C8 Ti1 C3D C2D 62.8(4)
C3 Ti1 C3D C2D -8.9(4)
C7 Ti1 C3D C2D 97.0(4)
C6 Ti1 C3D C2D 125.4(4)
C4D Ti1 C3D C2D 151.3(6)
C5 Ti1 C3D C2D 146.1(5)
N2 Ti1 C3D C4D 18.9(6)
N1 Ti1 C3D C4D 166.4(3)
C5D Ti1 C3D C4D -18.2(3)
C2 Ti1 C3D C4D -141.0(4)
C1 Ti1 C3D C4D -118.4(4)
C6D Ti1 C3D C4D -43.7(4)
C8 Ti1 C3D C4D -88.5(4)
C3 Ti1 C3D C4D -160.3(7)
C7 Ti1 C3D C4D -54.3(4)
C6 Ti1 C3D C4D -25.9(4)
C5 Ti1 C3D C4D -5.2(3)
C2D C3D C4D C5D 0.8(13)
Ti1 C3D C4D C5D 42.3(6)
C2D C3D C4D Ti1 -41.5(8)
N2 Ti1 C4D C5D 39.8(4)
N1 Ti1 C4D C5D -175.3(4)
C2 Ti1 C4D C5D -119.3(4)
C1 Ti1 C4D C5D -88.8(4)
C6D Ti1 C4D C5D -19.1(3)
C8 Ti1 C4D C5D -54.5(4)
C3 Ti1 C4D C5D -141.5(4)
C7 Ti1 C4D C5D -26.3(4)
C6 Ti1 C4D C5D -5.3(4)
C5 Ti1 C4D C5D 14.2(7)
N2 Ti1 C4D C3D -170.5(4)
N1 Ti1 C4D C3D -25.6(6)
C5D Ti1 C4D C3D 149.6(6)
C2 Ti1 C4D C3D 30.3(4)
C1 Ti1 C4D C3D 60.9(4)
C6D Ti1 C4D C3D 130.5(4)
C8 Ti1 C4D C3D 95.1(4)
C3 Ti1 C4D C3D 8.1(3)
C7 Ti1 C4D C3D 123.4(4)
C6 Ti1 C4D C3D 144.4(5)
C5 Ti1 C4D C3D 163.8(10)
C3D C4D C5D C6D 2.7(12)
Ti1 C4D C5D C6D 45.5(7)
C3D C4D C5D Ti1 -42.8(7)
N2 Ti1 C5D C6D 65.6(4)
N1 Ti1 C5D C6D 11.9(18)
C2 Ti1 C5D C6D -87.4(4)
C1 Ti1 C5D C6D -52.8(4)
C8 Ti1 C5D C6D -25.0(4)
C3 Ti1 C5D C6D -117.7(4)
C7 Ti1 C5D C6D -4.6(4)
C6 Ti1 C5D C6D 14.6(8)
C4D Ti1 C5D C6D -147.9(6)
C5 Ti1 C5D C6D -157.3(7)
N2 Ti1 C5D C4D -146.5(4)
N1 Ti1 C5D C4D 159.8(14)
C2 Ti1 C5D C4D 60.4(4)
C1 Ti1 C5D C4D 95.0(4)
C6D Ti1 C5D C4D 147.9(6)
C8 Ti1 C5D C4D 122.9(4)
C3 Ti1 C5D C4D 30.1(4)
C7 Ti1 C5D C4D 143.3(5)
C6 Ti1 C5D C4D 162.5(12)
C5 Ti1 C5D C4D -9.4(4)
C4D C5D C6D C7D -2.2(12)
Ti1 C5D C6D C7D 43.3(7)
C4D C5D C6D Ti1 -45.5(7)
N2 Ti1 C6D C7D 97.7(5)
N1 Ti1 C6D C7D 31.9(5)
C5D Ti1 C6D C7D -150.2(6)
C2 Ti1 C6D C7D -53.5(4)
C1 Ti1 C6D C7D -25.6(4)
C8 Ti1 C6D C7D -5.3(4)
C3 Ti1 C6D C7D -88.0(4)
C7 Ti1 C6D C7D 14.1(9)
C6 Ti1 C6D C7D -158.9(7)
C4D Ti1 C6D C7D -130.9(4)
C5 Ti1 C6D C7D -140.3(4)
N2 Ti1 C6D C5D -112.1(5)
N1 Ti1 C6D C5D -177.9(3)
C2 Ti1 C6D C5D 96.7(4)
C1 Ti1 C6D C5D 124.7(4)
C8 Ti1 C6D C5D 144.9(5)
C3 Ti1 C6D C5D 62.2(4)
C7 Ti1 C6D C5D 164.3(12)
C6 Ti1 C6D C5D -8.7(5)
C4D Ti1 C6D C5D 19.3(4)
C5 Ti1 C6D C5D 9.9(3)
C5D C6D C7D C8D -0.9(13)
Ti1 C6D C7D C8D 41.8(8)
C5D C6D C7D Ti1 -42.8(7)
N2 Ti1 C7D C6D -77.5(4)
N1 Ti1 C7D C6D -158.7(4)
C5D Ti1 C7D C6D 17.9(4)
C2 Ti1 C7D C6D 124.2(4)
C1 Ti1 C7D C6D 144.3(5)
C8 Ti1 C7D C6D 161.9(12)
C3 Ti1 C7D C6D 96.1(4)
C7 Ti1 C7D C6D -7.9(5)
C6 Ti1 C7D C6D 9.5(3)
C4D Ti1 C7D C6D 43.4(4)
C5 Ti1 C7D C6D 31.5(4)
N2 Ti1 C7D C8D 131.9(5)
N1 Ti1 C7D C8D 50.6(5)
C5D Ti1 C7D C8D -132.8(5)
C2 Ti1 C7D C8D -26.4(4)
C1 Ti1 C7D C8D -6.3(4)
C6D Ti1 C7D C8D -150.7(6)
C8 Ti1 C7D C8D 11.3(9)
C3 Ti1 C7D C8D -54.6(4)
C7 Ti1 C7D C8D -158.6(8)
C6 Ti1 C7D C8D -141.2(5)
C4D Ti1 C7D C8D -107.2(4)
C5 Ti1 C7D C8D -119.1(4)
C6D C7D C8D C1D 1.6(15)
Ti1 C7D C8D C1D 43.0(8)
C6D C7D C8D Ti1 -41.3(8)
C2D C1D C8D C7D -0.4(14)
Ti1 C1D C8D C7D -42.7(8)
C2D C1D C8D Ti1 42.3(7)
N2 Ti1 C8D C7D -50.9(5)
N1 Ti1 C8D C7D -133.0(5)
C5D Ti1 C8D C7D 41.7(4)
C2 Ti1 C8D C7D 143.7(5)
C1 Ti1 C8D C7D 159.2(12)
C6D Ti1 C8D C7D 17.5(4)
C8 Ti1 C8D C7D -6.4(5)
C3 Ti1 C8D C7D 123.4(4)
C7 Ti1 C8D C7D 9.7(4)
C6 Ti1 C8D C7D 31.0(4)
C4D Ti1 C8D C7D 75.0(5)
C5 Ti1 C8D C7D 60.9(4)
N2 Ti1 C8D C1D 158.9(4)
N1 Ti1 C8D C1D 76.8(4)
C5D Ti1 C8D C1D -108.4(4)
C2 Ti1 C8D C1D -6.5(3)
C1 Ti1 C8D C1D 9.1(8)
C6D Ti1 C8D C1D -132.7(4)
C8 Ti1 C8D C1D -156.6(8)
C3 Ti1 C8D C1D -26.7(4)
C7 Ti1 C8D C1D -140.5(5)
C6 Ti1 C8D C1D -119.1(4)
C4D Ti1 C8D C1D -75.2(4)
C5 Ti1 C8D C1D -89.2(4)
N2 Ti1 N1 C9 112.44(11)
C5D Ti1 N1 C9 166.5(15)
C2 Ti1 N1 C9 -93.25(19)
C1 Ti1 N1 C9 -128.01(19)
C6D Ti1 N1 C9 176.8(3)
C8 Ti1 N1 C9 -157.40(16)
C3 Ti1 N1 C9 -64.73(16)
C7 Ti1 N1 C9 -178.51(14)
C6 Ti1 N1 C9 164.7(2)
C4D Ti1 N1 C9 -37.7(4)
C5 Ti1 N1 C9 -28.8(4)
N2 Ti1 N1 C13 -65.75(11)
C5D Ti1 N1 C13 -11.7(16)
C2 Ti1 N1 C13 88.56(19)
C1 Ti1 N1 C13 53.80(19)
C6D Ti1 N1 C13 -1.4(3)
C8 Ti1 N1 C13 24.41(16)
C3 Ti1 N1 C13 117.07(16)
C7 Ti1 N1 C13 3.29(16)
C6 Ti1 N1 C13 -13.5(3)
C4D Ti1 N1 C13 144.1(4)
C5 Ti1 N1 C13 153.0(3)
C13 N1 C9 C10 1.8(2)
Ti1 N1 C9 C10 -176.44(12)
N1 C9 C10 C11 -0.7(3)
C9 C10 C11 C12 -0.6(3)
C10 C11 C12 C13 0.6(2)
C9 N1 C13 C12 -1.8(2)
Ti1 N1 C13 C12 176.49(12)
C11 C12 C13 N1 0.6(2)
N1 Ti1 N2 C14 -118.11(11)
C5D Ti1 N2 C14 67.2(3)
C2 Ti1 N2 C14 179.47(16)
C1 Ti1 N2 C14 164.49(14)
C6D Ti1 N2 C14 98.5(3)
C8 Ti1 N2 C14 142.28(16)
C3 Ti1 N2 C14 36.4(8)
C7 Ti1 N2 C14 110.85(18)
C6 Ti1 N2 C14 77.13(16)
C4D Ti1 N2 C14 45.9(3)
C5 Ti1 N2 C14 52.20(15)
N1 Ti1 N2 C18 66.50(11)
C5D Ti1 N2 C18 -108.2(3)
C2 Ti1 N2 C18 4.1(2)
C1 Ti1 N2 C18 -10.90(16)
C6D Ti1 N2 C18 -76.9(3)
C8 Ti1 N2 C18 -33.11(16)
C3 Ti1 N2 C18 -139.0(7)
C7 Ti1 N2 C18 -64.54(17)
C6 Ti1 N2 C18 -98.26(16)
C4D Ti1 N2 C18 -129.5(3)
C5 Ti1 N2 C18 -123.19(14)
C18 N2 C14 C15 -0.6(2)
Ti1 N2 C14 C15 -176.24(12)
N2 C14 C15 C16 -1.0(2)
C14 C15 C16 C17 1.5(2)
C15 C16 C17 C18 -0.4(2)
C14 N2 C18 C17 1.7(2)
Ti1 N2 C18 C17 177.32(11)
C16 C17 C18 N2 -1.2(2)
